data_4330025
loop_
_publ_author_name
'Chunmeng Liu'
'Hongbin Liang'
'Xiaojun Kuang'
'Jiuping Zhong'
'Shuaishuai Sun'
'Ye Tao'

_publ_section_title
;
 Structure Refinement and Two-Center Luminescence of Ca3La3(BO3)5: Ce3+
 under VUV-UV Excitation
;
_journal_name_full 'Inorganic Chemistry'
_journal_page_first 8802
_journal_page_last 8809
_journal_paper_doi 10.1021/ic3006053
_journal_volume 51
_journal_year 2012
_chemical_formula_sum 'B5 Ca3 Ce1.5 La1.5 O15'
_space_group_IT_number 186
_symmetry_space_group_name_Hall 'P 6c -2c'
_symmetry_space_group_name_H-M 'P 63 m c'
_cell_angle_alpha 90
_cell_angle_beta 90
_cell_angle_gamma 120
_cell_formula_units_Z 4
_cell_length_a 10.50502
_cell_length_b 10.50502
_cell_length_c 6.38831
_cell_volume 610.535
_cod_data_source_file ic3006053_Ca3La1.5.cif
_cod_data_source_block a
_cod_original_cell_volume 610.5347
_cod_original_formula_sum 'Ca3 La1.5 Ce1.5 B5 O15'
_cod_database_code 4330025

loop_
_symmetry_equiv_pos_as_xyz
'-x, -x+y, z+1/2'
'-x, -y, z+1/2'
'-x+y, -x, z'
'-x+y, y, z'
'-y, -x, z'
'-y, x-y, z'
'y, -x+y, z+1/2'
'y, x, z+1/2'
'x-y, -y, z+1/2'
'x-y, x, z+1/2'
'x, y, z'
'x, x-y, z'

loop_
_atom_site_label
_atom_site_type_symbol
_atom_site_symmetry_multiplicity
_atom_site_fract_x
_atom_site_fract_y
_atom_site_fract_z
_atom_site_occupancy
_atom_site_B_iso_or_equiv
Ca1 Ca 0 0.47316 0.52684 0.76123 0.919 1.0311
La2 La 0 0.47316 0.52684 0.76123 0 1.0311
Ce1 Ce 0 0.47316 0.52684 0.76123 0.0768 1.0311
La1 La 0 0.15605 0.84395 0.082 0.5037 1.0311
Ce2 Ce 0 0.15605 0.84395 0.082 0.4266 1.0311
Ca2 Ca 0 0.15605 0.84395 0.082 0.0768 1.0311
B1 B 0 0.19865 0.80135 0.54926 1 1.1348
B2 B 0 0 0 0.24315 1 1.1348
B3 B 0 0.6666667 0.3333333 0.59948 1 1.1348
O1 O 0 0.62657 0.92769 0.44498 1 1.1735
O2 O 0 0.07575 0.92425 0.74241 1 1.1735
O3 O 0 0.59034 0.40966 0.58878 1 1.1735
O4 O 0 0.22705 0.77295 0.74461 1 1.1735
